data_4038895
loop_
_publ_author_name
'Shi, Wei'
'Ma, Fang'
'Li, Pinhua'
'Wang, Lei'
'Miao, Tao'

_publ_section_title
;
 Visible-Light-Induced Decarboxylative Cyclization/Hydrogenation Cascade
 Reaction to Access Phenanthridin-6-yl(aryl)methanol by an Electron
 Donor--Acceptor Complex
;
_journal_name_full 'The Journal of Organic Chemistry'
_journal_paper_doi 10.1021/acs.joc.0c01916
_journal_year 2020
_chemical_formula_moiety 'C20 H15 N O'
_chemical_formula_sum 'C20 H15 N O'
_chemical_formula_weight 285.33
_space_group_crystal_system monoclinic
_space_group_IT_number 14
_space_group_name_Hall '-P 2ybc'
_space_group_name_H-M_alt 'P 1 21/c 1'
_atom_sites_solution_hydrogens geom
_audit_creation_method SHELXL-2014
_cell_angle_alpha 90
_cell_angle_beta 107.049(12)
_cell_angle_gamma 90
_cell_formula_units_Z 4
_cell_length_a 10.878(6)
_cell_length_b 17.189(10)
_cell_length_c 8.189(5)
_cell_measurement_reflns_used 850
_cell_measurement_temperature 296(2)
_cell_measurement_theta_max 21.0662
_cell_measurement_theta_min 2.2889
_cell_volume 1463.9(15)
_computing_cell_refinement 'Bruker SMART'
_computing_data_collection 'Bruker SMART APEX II'
_computing_data_reduction 'Bruker SAINT'
_computing_molecular_graphics 'Bruker SHELXTL'
_computing_publication_material 'Bruker SHELXTL'
_computing_structure_refinement 'SHELXL-2014 (Sheldrick, 2014)'
_computing_structure_solution 'SHELXL-2014 (Sheldrick, 2014)'
_diffrn_ambient_temperature 296(2)
_diffrn_measured_fraction_theta_full 0.982
_diffrn_measured_fraction_theta_max 0.999
_diffrn_measurement_device_type 'Bruker APEX II area detector'
_diffrn_measurement_method '\w scans'
_diffrn_radiation_type MoK\a
_diffrn_radiation_wavelength 0.71073
_diffrn_reflns_av_R_equivalents 0.0638
_diffrn_reflns_av_unetI/netI 0.0951
_diffrn_reflns_Laue_measured_fraction_full 0.982
_diffrn_reflns_Laue_measured_fraction_max 0.999
_diffrn_reflns_limit_h_max 8
_diffrn_reflns_limit_h_min -12
_diffrn_reflns_limit_k_max 20
_diffrn_reflns_limit_k_min -19
_diffrn_reflns_limit_l_max 9
_diffrn_reflns_limit_l_min -9
_diffrn_reflns_number 7349
_diffrn_reflns_point_group_measured_fraction_full 0.982
_diffrn_reflns_point_group_measured_fraction_max 0.999
_diffrn_reflns_theta_full 25.242
_diffrn_reflns_theta_max 25.097
_diffrn_reflns_theta_min 2.289
_diffrn_source 'fine-focus sealed tube'
_exptl_absorpt_coefficient_mu 0.080
_exptl_absorpt_correction_T_max 0.983
_exptl_absorpt_correction_T_min 0.979
_exptl_absorpt_correction_type multi-scan
_exptl_absorpt_process_details SADABS
_exptl_crystal_colour colorless
_exptl_crystal_density_diffrn 1.295
_exptl_crystal_density_method 'not measured'
_exptl_crystal_description block
_exptl_crystal_F_000 600
_exptl_crystal_size_max 0.270
_exptl_crystal_size_mid 0.250
_exptl_crystal_size_min 0.220
_refine_diff_density_max 0.148
_refine_diff_density_min -0.155
_refine_diff_density_rms 0.035
_refine_ls_extinction_coef 0.025(3)
_refine_ls_extinction_expression Fc^*^=kFc[1+0.001xFc^2^\l^3^/sin(2\q)]^-1/4^
_refine_ls_extinction_method SHELXL
_refine_ls_goodness_of_fit_ref 0.999
_refine_ls_hydrogen_treatment constr
_refine_ls_matrix_type full
_refine_ls_number_parameters 201
_refine_ls_number_reflns 2596
_refine_ls_number_restraints 0
_refine_ls_restrained_S_all 0.999
_refine_ls_R_factor_all 0.1080
_refine_ls_R_factor_gt 0.0541
_refine_ls_shift/su_max 0.000
_refine_ls_shift/su_mean 0.000
_refine_ls_structure_factor_coef Fsqd
_refine_ls_weighting_details 'w=1/[\s^2^(Fo^2^)+(0.0415P)^2^+0.1031P] where P=(Fo^2^+2Fc^2^)/3'
_refine_ls_weighting_scheme calc
_refine_ls_wR_factor_gt 0.1256
_refine_ls_wR_factor_ref 0.1587
_reflns_Friedel_coverage 0.000
_reflns_number_gt 1410
_reflns_number_total 2596
_reflns_threshold_expression 'I > 2\s(I)'
_cod_data_source_file jo0c01916_si_002.cif
_cod_data_source_block 1
_cod_depositor_comments
;
The following automatic conversions were performed:

data item '_exptl_absorpt_correction_type' value 'Multi-scan' was
changed to 'multi-scan' in accordance with the
/home/data/users/saulius/crontab/automatic-downloads/rss-feeds/ACS/lib/dictionaries/cif_core.dic
dictionary named 'cif_core.dic' version 2.4.2 last updated on
2011-04-26.

Automatic conversion script
Id: cif_fix_values 7556 2019-12-06 15:28:31Z antanas 
;
_cod_original_cell_volume 1463.8(15)
_cod_original_sg_symbol_H-M 'P 21/c'
_cod_database_code 4038895
_shelx_space_group_comment
;
The symmetry employed for this shelxl refinement is uniquely defined
by the following loop, which should always be used as a source of
symmetry information in preference to the above space-group names.
They are only intended as comments.
;
_shelx_estimated_absorpt_t_min 0.979
_shelx_estimated_absorpt_t_max 0.983
_shelxl_version_number 2014-3

loop_
_space_group_symop_operation_xyz
'x, y, z'
'-x, y+1/2, -z+1/2'
'-x, -y, -z'
'x, -y-1/2, z-1/2'

loop_
_atom_site_label
_atom_site_type_symbol
_atom_site_fract_x
_atom_site_fract_y
_atom_site_fract_z
_atom_site_U_iso_or_equiv
_atom_site_adp_type
_atom_site_occupancy
_atom_site_site_symmetry_order
_atom_site_calc_flag
_atom_site_refinement_flags_posn
_atom_site_refinement_flags_adp
_atom_site_refinement_flags_occupancy
_atom_site_disorder_assembly
_atom_site_disorder_group
C1 C 0.8877(2) 0.16151(13) 0.3602(3) 0.0531(6) Uani 1 1 d . . . . .
C2 C 0.9552(2) 0.10903(14) 0.4776(3) 0.0599(7) Uani 1 1 d . . . . .
H2 H 0.9130 0.0659 0.5041 0.072 Uiso 1 1 calc R U . . .
C3 C 1.0829(3) 0.11861(16) 0.5564(3) 0.0737(8) Uani 1 1 d . . . . .
H3 H 1.1271 0.0821 0.6358 0.088 Uiso 1 1 calc R U . . .
C4 C 1.1461(3) 0.1810(2) 0.5201(4) 0.0839(9) Uani 1 1 d . . . . .
H4 H 1.2333 0.1877 0.5754 0.101 Uiso 1 1 calc R U . . .
C5 C 1.0818(3) 0.23404(19) 0.4025(4) 0.0919(10) Uani 1 1 d . . . . .
H5 H 1.1251 0.2765 0.3755 0.110 Uiso 1 1 calc R U . . .
C6 C 0.9522(3) 0.22444(16) 0.3237(4) 0.0764(8) Uani 1 1 d . . . . .
H6 H 0.9079 0.2612 0.2448 0.092 Uiso 1 1 calc R U . . .
C7 C 0.7455(2) 0.15186(14) 0.2807(3) 0.0622(7) Uani 1 1 d . . . . .
H7 H 0.7172 0.1897 0.1877 0.075 Uiso 1 1 calc R U . . .
C8 C 0.7080(2) 0.07157(13) 0.2075(3) 0.0527(6) Uani 1 1 d . . . . .
C9 C 0.7480(2) 0.04229(14) 0.0673(3) 0.0549(6) Uani 1 1 d . . . . .
C10 C 0.8225(3) 0.08617(17) -0.0112(4) 0.0741(8) Uani 1 1 d . . . . .
H10 H 0.8473 0.1364 0.0267 0.089 Uiso 1 1 calc R U . . .
C11 C 0.8586(3) 0.0559(2) -0.1425(4) 0.1019(11) Uani 1 1 d . . . . .
H11 H 0.9083 0.0854 -0.1944 0.122 Uiso 1 1 calc R U . . .
C12 C 0.8223(4) -0.0178(2) -0.1994(5) 0.1094(12) Uani 1 1 d . . . . .
H12 H 0.8484 -0.0381 -0.2891 0.131 Uiso 1 1 calc R U . . .
C13 C 0.7487(3) -0.06197(18) -0.1270(4) 0.0854(9) Uani 1 1 d . . . . .
H13 H 0.7241 -0.1117 -0.1683 0.102 Uiso 1 1 calc R U . . .
C14 C 0.7098(2) -0.03290(14) 0.0091(3) 0.0588(7) Uani 1 1 d . . . . .
C15 C 0.6314(2) -0.07635(14) 0.0913(3) 0.0571(7) Uani 1 1 d . . . . .
C16 C 0.5871(3) -0.15189(16) 0.0448(4) 0.0742(8) Uani 1 1 d . . . . .
H16 H 0.6080 -0.1764 -0.0448 0.089 Uiso 1 1 calc R U . . .
C17 C 0.5139(3) -0.19020(18) 0.1285(5) 0.0863(10) Uani 1 1 d . . . . .
H17 H 0.4860 -0.2406 0.0963 0.104 Uiso 1 1 calc R U . . .
C18 C 0.4812(3) -0.1548(2) 0.2601(5) 0.0883(10) Uani 1 1 d . . . . .
H18 H 0.4301 -0.1810 0.3155 0.106 Uiso 1 1 calc R U . . .
C19 C 0.5232(3) -0.08137(18) 0.3102(4) 0.0792(8) Uani 1 1 d . . . . .
H19 H 0.5016 -0.0579 0.4003 0.095 Uiso 1 1 calc R U . . .
C20 C 0.5985(2) -0.04149(15) 0.2266(3) 0.0585(7) Uani 1 1 d . . . . .
N1 N 0.63818(18) 0.03233(12) 0.2820(3) 0.0601(6) Uani 1 1 d . . . . .
O1 O 0.68088(19) 0.16813(11) 0.4029(3) 0.0918(7) Uani 1 1 d . . . . .
H1 H 0.6434 0.1289 0.4199 0.138 Uiso 1 1 calc R U . . .

loop_
_atom_site_aniso_label
_atom_site_aniso_U_11
_atom_site_aniso_U_22
_atom_site_aniso_U_33
_atom_site_aniso_U_23
_atom_site_aniso_U_13
_atom_site_aniso_U_12
C1 0.0710(16) 0.0431(14) 0.0454(14) -0.0011(11) 0.0173(12) 0.0023(12)
C2 0.0738(18) 0.0534(15) 0.0525(15) -0.0014(12) 0.0183(14) -0.0035(13)
C3 0.080(2) 0.0687(19) 0.0626(18) -0.0006(14) 0.0048(15) 0.0046(16)
C4 0.0765(19) 0.099(2) 0.067(2) -0.0102(18) 0.0078(17) -0.0139(18)
C5 0.095(2) 0.095(2) 0.081(2) 0.0024(19) 0.0193(19) -0.0371(19)
C6 0.091(2) 0.0632(18) 0.0647(18) 0.0098(14) 0.0064(16) -0.0120(16)
C7 0.0641(16) 0.0573(16) 0.0667(17) -0.0003(13) 0.0214(14) 0.0083(13)
C8 0.0511(13) 0.0509(14) 0.0535(15) 0.0007(12) 0.0113(12) 0.0031(12)
C9 0.0589(14) 0.0576(16) 0.0475(15) 0.0043(12) 0.0141(12) -0.0014(12)
C10 0.0915(19) 0.0709(19) 0.0664(19) -0.0047(15) 0.0333(16) -0.0163(15)
C11 0.135(3) 0.106(3) 0.083(2) -0.015(2) 0.060(2) -0.032(2)
C12 0.151(3) 0.111(3) 0.091(3) -0.027(2) 0.074(2) -0.024(2)
C13 0.116(2) 0.076(2) 0.070(2) -0.0183(17) 0.0368(19) -0.0121(18)
C14 0.0657(16) 0.0585(16) 0.0479(15) -0.0005(12) 0.0101(13) 0.0013(13)
C15 0.0573(14) 0.0539(16) 0.0522(16) 0.0043(12) 0.0038(12) -0.0013(12)
C16 0.0819(19) 0.0647(19) 0.0643(18) 0.0001(15) 0.0029(15) -0.0088(15)
C17 0.093(2) 0.067(2) 0.081(2) 0.0121(18) -0.0012(18) -0.0233(17)
C18 0.084(2) 0.090(3) 0.086(2) 0.0204(19) 0.0169(18) -0.0236(18)
C19 0.0769(18) 0.089(2) 0.074(2) 0.0094(17) 0.0263(16) -0.0171(17)
C20 0.0550(15) 0.0599(17) 0.0577(16) 0.0061(13) 0.0120(13) -0.0027(12)
N1 0.0571(12) 0.0613(14) 0.0637(14) 0.0038(11) 0.0203(11) 0.0003(10)
O1 0.0927(14) 0.0768(14) 0.1226(18) -0.0227(13) 0.0577(13) 0.0093(11)

loop_
_atom_type_symbol
_atom_type_description
_atom_type_scat_dispersion_real
_atom_type_scat_dispersion_imag
_atom_type_scat_source
C C 0.0033 0.0016 'International Tables Vol C Tables 4.2.6.8 and 6.1.1.4'
H H 0.0000 0.0000 'International Tables Vol C Tables 4.2.6.8 and 6.1.1.4'
N N 0.0061 0.0033 'International Tables Vol C Tables 4.2.6.8 and 6.1.1.4'
O O 0.0106 0.0060 'International Tables Vol C Tables 4.2.6.8 and 6.1.1.4'

loop_
_geom_angle_atom_site_label_1
_geom_angle_atom_site_label_2
_geom_angle_atom_site_label_3
_geom_angle
_geom_angle_site_symmetry_1
_geom_angle_site_symmetry_3
_geom_angle_publ_flag
C2 C1 C6 118.2(2) . . ?
C2 C1 C7 120.3(2) . . ?
C6 C1 C7 121.4(2) . . ?
C3 C2 C1 121.2(3) . . ?
C4 C3 C2 120.4(3) . . ?
C3 C4 C5 119.8(3) . . ?
C4 C5 C6 119.6(3) . . ?
C1 C6 C5 120.8(3) . . ?
O1 C7 C1 109.6(2) . . ?
O1 C7 C8 109.3(2) . . ?
C1 C7 C8 113.34(19) . . ?
N1 C8 C9 123.5(2) . . ?
N1 C8 C7 114.6(2) . . ?
C9 C8 C7 121.9(2) . . ?
C10 C9 C14 119.8(2) . . ?
C10 C9 C8 122.2(2) . . ?
C14 C9 C8 117.9(2) . . ?
C11 C10 C9 120.1(3) . . ?
C10 C11 C12 120.3(3) . . ?
C13 C12 C11 121.1(3) . . ?
C12 C13 C14 120.3(3) . . ?
C13 C14 C9 118.3(2) . . ?
C13 C14 C15 123.2(2) . . ?
C9 C14 C15 118.5(2) . . ?
C20 C15 C16 117.8(2) . . ?
C20 C15 C14 118.3(2) . . ?
C16 C15 C14 123.9(3) . . ?
C17 C16 C15 121.1(3) . . ?
C16 C17 C18 120.4(3) . . ?
C19 C18 C17 120.3(3) . . ?
C18 C19 C20 120.1(3) . . ?
N1 C20 C19 117.8(3) . . ?
N1 C20 C15 122.0(2) . . ?
C19 C20 C15 120.2(2) . . ?
C8 N1 C20 119.8(2) . . ?

loop_
_geom_bond_atom_site_label_1
_geom_bond_atom_site_label_2
_geom_bond_distance
_geom_bond_site_symmetry_2
_geom_bond_publ_flag
C1 C2 1.365(3) . ?
C1 C6 1.369(3) . ?
C1 C7 1.502(3) . ?
C2 C3 1.360(3) . ?
C3 C4 1.354(4) . ?
C4 C5 1.361(4) . ?
C5 C6 1.378(4) . ?
C7 O1 1.409(3) . ?
C7 C8 1.512(3) . ?
C8 N1 1.295(3) . ?
C8 C9 1.433(3) . ?
C9 C10 1.394(3) . ?
C9 C14 1.398(3) . ?
C10 C11 1.352(4) . ?
C11 C12 1.368(4) . ?
C12 C13 1.359(4) . ?
C13 C14 1.395(4) . ?
C14 C15 1.440(3) . ?
C15 C20 1.395(3) . ?
C15 C16 1.398(3) . ?
C16 C17 1.363(4) . ?
C17 C18 1.373(4) . ?
C18 C19 1.364(4) . ?
C19 C20 1.391(3) . ?
C20 N1 1.374(3) . ?
